data_7003786
loop_
_publ_author_name
'Morris, J. Jacob'
'MacDougall, Dugald J.'
'Noll, Bruce C.'
'Henderson, Kenneth W.'

_publ_section_title
;
 Manipulation of molecular aggregation and supramolecular structure
 using self-assembled lithium mixed-anion complexes
;
_journal_issue 26
_journal_name_full 'Dalton Transactions'
_journal_page_first 3429
_journal_page_last 3437
_journal_paper_doi 10.1039/b719565f
_journal_year 2008
_chemical_compound_source synthesized
_chemical_formula_moiety 'C62 H130 Li12 N10 O14'
_chemical_formula_sum 'C62 H130 Li12 N10 O14'
_chemical_formula_weight 1323.04
_chemical_name_common 'Lithium 2,4,6-trimethylphenoxide dimethylaminoethoxide dioxane'
_chemical_name_systematic
;
?
;
_space_group_IT_number 2
_symmetry_cell_setting triclinic
_symmetry_space_group_name_Hall '-P 1'
_symmetry_space_group_name_H-M 'P -1'
_atom_sites_solution_hydrogens geom
_atom_sites_solution_primary direct
_atom_sites_solution_secondary difmap
_audit_creation_method SHELXL-97
_cell_angle_alpha 84.165(2)
_cell_angle_beta 84.919(2)
_cell_angle_gamma 63.925(2)
_cell_formula_units_Z 1
_cell_length_a 11.3217(5)
_cell_length_b 11.3930(5)
_cell_length_c 17.6387(7)
_cell_measurement_reflns_used 9226
_cell_measurement_temperature 100(2)
_cell_measurement_theta_max 27.497
_cell_measurement_theta_min 2.268
_cell_volume 2030.57(15)
_computing_cell_refinement 'APEX2 / SAINT (Bruker, 2006)'
_computing_data_collection 'APEX2 (Bruker, 2006)'
_computing_data_reduction 'SAINT/ XPREP (Bruker, 2006; Sheldrick, 2003)'
_computing_molecular_graphics 'XP (Sheldrick, 2001)'
_computing_publication_material 'XCIF (Sheldrick, 2001)'
_computing_structure_refinement 'XL (Sheldrick, 2001)'
_computing_structure_solution 'XS (Sheldrick, 2001)'
_diffrn_ambient_temperature 100(2)
_diffrn_detector_area_resol_mean 8.33
_diffrn_measured_fraction_theta_full 0.968
_diffrn_measured_fraction_theta_max 0.968
_diffrn_measurement_device_type 'Bruker SMART Apex2 CCD diffractometer'
_diffrn_measurement_method '\w and \f scans'
_diffrn_radiation_monochromator graphite
_diffrn_radiation_probe x-ray
_diffrn_radiation_source 'fine-focus sealed tube'
_diffrn_radiation_type MoK\a
_diffrn_radiation_wavelength 0.71073
_diffrn_reflns_av_R_equivalents 0.0365
_diffrn_reflns_av_sigmaI/netI 0.0362
_diffrn_reflns_limit_h_max 14
_diffrn_reflns_limit_h_min -14
_diffrn_reflns_limit_k_max 14
_diffrn_reflns_limit_k_min -14
_diffrn_reflns_limit_l_max 22
_diffrn_reflns_limit_l_min -22
_diffrn_reflns_number 40041
_diffrn_reflns_theta_full 27.54
_diffrn_reflns_theta_max 27.54
_diffrn_reflns_theta_min 1.99
_diffrn_source_type 'Siemens KFFMO2K-90'
_exptl_absorpt_coefficient_mu 0.073
_exptl_absorpt_correction_T_max 0.99
_exptl_absorpt_correction_T_min 0.98
_exptl_absorpt_correction_type multi-scan
_exptl_absorpt_process_details
;
(SADABS; Sheldrick, 2004)
;
_exptl_crystal_colour colourless
_exptl_crystal_density_diffrn 1.082
_exptl_crystal_density_method 'not measured'
_exptl_crystal_description parallelepiped
_exptl_crystal_F_000 720
_exptl_crystal_recrystallization_method 'crystallized on cooling in hexane / dioxane from 293 K to 263 K.'
_exptl_crystal_size_max 0.25
_exptl_crystal_size_mid 0.25
_exptl_crystal_size_min 0.2
_refine_diff_density_max 0.399
_refine_diff_density_min -0.328
_refine_diff_density_rms 0.043
_refine_ls_extinction_method none
_refine_ls_goodness_of_fit_ref 1.080
_refine_ls_hydrogen_treatment constr
_refine_ls_matrix_type full
_refine_ls_number_parameters 485
_refine_ls_number_reflns 9075
_refine_ls_number_restraints 0
_refine_ls_restrained_S_all 1.080
_refine_ls_R_factor_all 0.0699
_refine_ls_R_factor_gt 0.0414
_refine_ls_shift/su_max 0.000
_refine_ls_shift/su_mean 0.000
_refine_ls_structure_factor_coef Fsqd
_refine_ls_weighting_details 'calc w=1/[\s^2^(Fo^2^)+(0.0474P)^2^+0.7866P] where P=(Fo^2^+2Fc^2^)/3'
_refine_ls_weighting_scheme calc
_refine_ls_wR_factor_gt 0.1011
_refine_ls_wR_factor_ref 0.1244
_reflns_number_gt 6574
_reflns_number_total 9075
_reflns_threshold_expression >2sigma(I)
_cod_data_source_file b719565f.txt
_cod_data_source_block jjm51
_cod_depositor_comments
;
The following automatic conversions were performed:
'_symmetry_cell_setting' value 'Triclinic' changed to 'triclinic'
according to '/home/saulius/struct/CIF-dictionaries/cif_core.dic'
dictionary named 'cif_core.dic' version 2.4.1 from 2010-06-29.

Automatic conversion script
Id: cif_fix_enum 1527 2010-12-29 10:47:43Z saulius 
;
_cod_database_code 7003786

loop_
_symmetry_equiv_pos_as_xyz
'x, y, z'
'-x, -y, -z'

loop_
_atom_site_label
_atom_site_type_symbol
_atom_site_fract_x
_atom_site_fract_y
_atom_site_fract_z
_atom_site_U_iso_or_equiv
_atom_site_adp_type
_atom_site_occupancy
_atom_site_symmetry_multiplicity
_atom_site_calc_flag
_atom_site_refinement_flags
_atom_site_disorder_assembly
_atom_site_disorder_group
Li1 Li 0.3600(2) 0.0415(2) 0.33510(13) 0.0225(5) Uani 1 1 d . B .
Li2 Li 0.1703(2) 0.3291(2) 0.24689(13) 0.0220(5) Uani 1 1 d . B .
Li3 Li 0.0838(2) 0.0984(2) 0.26671(13) 0.0224(5) Uani 1 1 d . B .
Li4 Li 0.3156(2) -0.0639(2) 0.22954(13) 0.0227(5) Uani 1 1 d . B .
Li5 Li 0.4060(2) 0.1653(2) 0.20940(13) 0.0213(5) Uani 1 1 d . B .
Li6 Li 0.1308(2) 0.2139(2) 0.14756(13) 0.0225(5) Uani 1 1 d . B .
N1 N -0.03672(12) 0.01820(13) 0.32662(7) 0.0240(3) Uani 1 1 d . B .
N2 N 0.03220(13) 0.52422(13) 0.25699(8) 0.0315(3) Uani 1 1 d . . .
N3 N 0.52294(12) 0.19762(13) 0.11047(7) 0.0250(3) Uani 1 1 d . B .
N4 N 0.02963(12) 0.21903(12) 0.05110(7) 0.0251(3) Uani 1 1 d . B .
N5 N 0.46014(13) -0.25432(12) 0.21164(7) 0.0280(3) Uani 1 1 d . B .
O1 O 0.31730(9) 0.22638(9) 0.31206(5) 0.0192(2) Uani 1 1 d . . .
O2 O 0.02902(9) 0.27883(10) 0.24106(5) 0.0217(2) Uani 1 1 d . . .
O3 O 0.23037(9) -0.01861(10) 0.32939(5) 0.0222(2) Uani 1 1 d . . .
O4 O 0.45718(9) -0.01220(9) 0.23924(5) 0.0202(2) Uani 1 1 d . . .
O5 O 0.25619(9) 0.28148(10) 0.15045(5) 0.0206(2) Uani 1 1 d . . .
O6 O 0.17155(9) 0.03087(10) 0.16846(5) 0.0208(2) Uani 1 1 d . . .
O7 O 0.46362(10) -0.01624(10) 0.42867(5) 0.0245(2) Uani 1 1 d . . .
C1 C 0.44986(15) -0.09155(16) 0.49629(8) 0.0255(3) Uani 1 1 d . . .
H1A H 0.5300 -0.1755 0.5013 0.031 Uiso 1 1 calc R . .
H1B H 0.3739 -0.1115 0.4925 0.031 Uiso 1 1 calc R . .
C2 C 0.57091(14) 0.01593(16) 0.43465(8) 0.0265(3) Uani 1 1 d . . .
H2A H 0.5790 0.0690 0.3882 0.032 Uiso 1 1 calc R . .
H2B H 0.6539 -0.0655 0.4384 0.032 Uiso 1 1 calc R . .
C3 C 0.31083(13) 0.30154(13) 0.36727(7) 0.0188(3) Uani 1 1 d . B .
C4 C 0.22048(13) 0.31985(15) 0.43066(8) 0.0227(3) Uani 1 1 d . . .
C5 C 0.21209(14) 0.40419(16) 0.48497(8) 0.0260(3) Uani 1 1 d . B .
H5 H 0.1501 0.4171 0.5270 0.031 Uiso 1 1 calc R . .
C6 C 0.29085(14) 0.47016(15) 0.48011(8) 0.0260(3) Uani 1 1 d . . .
C7 C 0.38290(14) 0.44702(14) 0.41919(8) 0.0234(3) Uani 1 1 d . B .
H7 H 0.4396 0.4891 0.4155 0.028 Uiso 1 1 calc R . .
C8 C 0.39456(13) 0.36383(14) 0.36324(7) 0.0205(3) Uani 1 1 d . . .
C9 C 0.13446(15) 0.24898(17) 0.43887(8) 0.0291(3) Uani 1 1 d . B .
H9A H 0.1884 0.1554 0.4512 0.044 Uiso 1 1 calc R . .
H9B H 0.0919 0.2607 0.3908 0.044 Uiso 1 1 calc R . .
H9C H 0.0670 0.2846 0.4799 0.044 Uiso 1 1 calc R . .
C10 C 0.27686(17) 0.56438(18) 0.53848(9) 0.0354(4) Uani 1 1 d . B .
H10A H 0.1844 0.6278 0.5443 0.053 Uiso 1 1 calc R . .
H10B H 0.3307 0.6107 0.5214 0.053 Uiso 1 1 calc R . .
H10C H 0.3064 0.5156 0.5876 0.053 Uiso 1 1 calc R . .
C11 C 0.49542(15) 0.34026(15) 0.29804(8) 0.0253(3) Uani 1 1 d . B .
H11A H 0.4511 0.3832 0.2508 0.038 Uiso 1 1 calc R . .
H11B H 0.5447 0.2459 0.2927 0.038 Uiso 1 1 calc R . .
H11C H 0.5562 0.3763 0.3081 0.038 Uiso 1 1 calc R . .
C12 C 0.18315(16) -0.08732(17) 0.38265(8) 0.0293(4) Uani 1 1 d . B .
H12A H 0.1519 -0.0393 0.4296 0.035 Uiso 1 1 calc R . .
H12B H 0.2557 -0.1740 0.3961 0.035 Uiso 1 1 calc R . .
C13 C 0.07083(15) -0.10651(16) 0.35328(9) 0.0284(3) Uani 1 1 d . . .
H13A H 0.1051 -0.1649 0.3107 0.034 Uiso 1 1 calc R B .
H13B H 0.0358 -0.1499 0.3946 0.034 Uiso 1 1 calc R . .
C14 C -0.10801(18) 0.0977(2) 0.39036(10) 0.0410(4) Uani 1 1 d . . .
H14A H -0.1789 0.1798 0.3709 0.062 Uiso 1 1 calc R B .
H14B H -0.0473 0.1171 0.4173 0.062 Uiso 1 1 calc R . .
H14C H -0.1457 0.0494 0.4256 0.062 Uiso 1 1 calc R . .
C15 C -0.12929(15) -0.00605(17) 0.28542(9) 0.0300(4) Uani 1 1 d . . .
H15A H -0.0831 -0.0562 0.2413 0.045 Uiso 1 1 calc R B .
H15B H -0.2001 0.0777 0.2679 0.045 Uiso 1 1 calc R . .
H15C H -0.1668 -0.0560 0.3194 0.045 Uiso 1 1 calc R . .
C16 C -0.08952(15) 0.38968(16) 0.24967(10) 0.0337(4) Uani 1 1 d . B .
H16A H -0.1565 0.3626 0.2743 0.040 Uiso 1 1 calc R A 1
H16B H -0.1194 0.4315 0.1985 0.040 Uiso 1 1 calc R A 1
C17 C -0.0811(2) 0.4893(3) 0.29654(14) 0.0246(7) Uani 0.576(3) 1 d P B 1
H17A H -0.0598 0.4524 0.3496 0.030 Uiso 0.576(3) 1 calc PR B 1
H17B H -0.1660 0.5688 0.2977 0.030 Uiso 0.576(3) 1 calc PR B 1
C18 C -0.0079(3) 0.5907(3) 0.18691(16) 0.0332(8) Uani 0.576(3) 1 d P B 1
H18A H -0.0900 0.6700 0.1941 0.050 Uiso 0.576(3) 1 calc PR B 1
H18B H -0.0225 0.5342 0.1542 0.050 Uiso 0.576(3) 1 calc PR B 1
H18C H 0.0604 0.6149 0.1628 0.050 Uiso 0.576(3) 1 calc PR B 1
C19 C 0.0481(4) 0.6062(3) 0.3115(2) 0.0360(8) Uani 0.576(3) 1 d P B 1
H19A H -0.0333 0.6871 0.3158 0.054 Uiso 0.576(3) 1 calc PR B 1
H19B H 0.1209 0.6278 0.2931 0.054 Uiso 0.576(3) 1 calc PR B 1
H19C H 0.0672 0.5580 0.3616 0.054 Uiso 0.576(3) 1 calc PR B 1
C20 C 0.29025(15) 0.33633(16) 0.08326(8) 0.0270(3) Uani 1 1 d . B .
H20A H 0.2257 0.4292 0.0759 0.032 Uiso 1 1 calc R . .
H20B H 0.2857 0.2901 0.0398 0.032 Uiso 1 1 calc R . .
C21 C 0.42728(15) 0.32887(16) 0.08320(8) 0.0269(3) Uani 1 1 d . . .
H21A H 0.4548 0.3502 0.0308 0.032 Uiso 1 1 calc R B .
H21B H 0.4259 0.3945 0.1164 0.032 Uiso 1 1 calc R . .
C22 C 0.53074(18) 0.09874(17) 0.06120(9) 0.0350(4) Uani 1 1 d . . .
H22A H 0.5564 0.1198 0.0089 0.053 Uiso 1 1 calc R B .
H22B H 0.4446 0.0975 0.0618 0.053 Uiso 1 1 calc R . .
H22C H 0.5964 0.0125 0.0797 0.053 Uiso 1 1 calc R . .
C23 C 0.65243(16) 0.1955(2) 0.11219(9) 0.0381(4) Uani 1 1 d . . .
H23A H 0.6819 0.2144 0.0604 0.057 Uiso 1 1 calc R B .
H23B H 0.7153 0.1088 0.1320 0.057 Uiso 1 1 calc R . .
H23C H 0.6471 0.2619 0.1453 0.057 Uiso 1 1 calc R . .
C24 C 0.11341(14) -0.00507(14) 0.11494(8) 0.0228(3) Uani 1 1 d . B .
H24A H 0.0847 -0.0712 0.1390 0.027 Uiso 1 1 calc R . .
H24B H 0.1788 -0.0453 0.0729 0.027 Uiso 1 1 calc R . .
C25 C -0.00479(14) 0.11297(15) 0.08263(8) 0.0234(3) Uani 1 1 d . . .
H25A H -0.0402 0.0854 0.0420 0.028 Uiso 1 1 calc R B .
H25B H -0.0747 0.1460 0.1235 0.028 Uiso 1 1 calc R . .
C26 C 0.11651(18) 0.18101(19) -0.01739(9) 0.0364(4) Uani 1 1 d . . .
H26A H 0.0742 0.1563 -0.0549 0.055 Uiso 1 1 calc R B .
H26B H 0.1997 0.1064 -0.0040 0.055 Uiso 1 1 calc R . .
H26C H 0.1339 0.2549 -0.0391 0.055 Uiso 1 1 calc R . .
C27 C -0.08918(18) 0.33748(17) 0.03242(10) 0.0395(4) Uani 1 1 d . . .
H27A H -0.1348 0.3204 -0.0067 0.059 Uiso 1 1 calc R B .
H27B H -0.0651 0.4082 0.0131 0.059 Uiso 1 1 calc R . .
H27C H -0.1474 0.3634 0.0783 0.059 Uiso 1 1 calc R . .
C28 C 0.57719(14) -0.12023(15) 0.22922(9) 0.0267(3) Uani 1 1 d . B .
H28A H 0.6096 -0.1634 0.2797 0.032 Uiso 1 1 calc R . .
H28B H 0.6421 -0.0909 0.2039 0.032 Uiso 1 1 calc R . .
C29 C 0.56601(16) -0.21844(16) 0.18138(9) 0.0313(4) Uani 1 1 d . . .
H29A H 0.5485 -0.1803 0.1283 0.038 Uiso 1 1 calc R B .
H29B H 0.6507 -0.2983 0.1805 0.038 Uiso 1 1 calc R . .
C30 C 0.4377(2) -0.33150(18) 0.15803(11) 0.0425(4) Uani 1 1 d . . .
H30A H 0.5190 -0.4110 0.1494 0.064 Uiso 1 1 calc R B .
H30B H 0.4112 -0.2794 0.1095 0.064 Uiso 1 1 calc R . .
H30C H 0.3679 -0.3558 0.1792 0.064 Uiso 1 1 calc R . .
C31 C 0.49066(19) -0.32746(17) 0.28554(10) 0.0407(4) Uani 1 1 d . . .
H31A H 0.4209 -0.3541 0.3029 0.061 Uiso 1 1 calc R B .
H31B H 0.4969 -0.2720 0.3225 0.061 Uiso 1 1 calc R . .
H31C H 0.5748 -0.4054 0.2809 0.061 Uiso 1 1 calc R . .
C17' C -0.0585(4) 0.5137(4) 0.2082(2) 0.0312(10) Uani 0.424(3) 1 d P B 2
H17C H -0.0184 0.4941 0.1561 0.037 Uiso 0.424(3) 1 calc PR B 2
H17D H -0.1406 0.5962 0.2051 0.037 Uiso 0.424(3) 1 calc PR B 2
C18' C 0.0933(5) 0.6116(4) 0.2053(2) 0.0370(11) Uani 0.424(3) 1 d P B 2
H18D H 0.0232 0.6994 0.1937 0.056 Uiso 0.424(3) 1 calc PR B 2
H18E H 0.1328 0.5700 0.1576 0.056 Uiso 0.424(3) 1 calc PR B 2
H18F H 0.1608 0.6185 0.2332 0.056 Uiso 0.424(3) 1 calc PR B 2
C19' C -0.0106(5) 0.5779(4) 0.3234(2) 0.0348(11) Uani 0.424(3) 1 d P B 2
H19D H -0.0806 0.6668 0.3149 0.052 Uiso 0.424(3) 1 calc PR B 2
H19E H 0.0623 0.5816 0.3475 0.052 Uiso 0.424(3) 1 calc PR B 2
H19F H -0.0452 0.5249 0.3569 0.052 Uiso 0.424(3) 1 calc PR B 2

loop_
_atom_site_aniso_label
_atom_site_aniso_U_11
_atom_site_aniso_U_22
_atom_site_aniso_U_33
_atom_site_aniso_U_23
_atom_site_aniso_U_13
_atom_site_aniso_U_12
Li1 0.0238(12) 0.0244(13) 0.0188(11) 0.0021(9) -0.0051(9) -0.0101(10)
Li2 0.0221(12) 0.0204(12) 0.0201(11) -0.0002(9) -0.0037(9) -0.0059(10)
Li3 0.0237(12) 0.0227(12) 0.0201(11) -0.0010(9) -0.0018(9) -0.0094(10)
Li4 0.0228(12) 0.0225(12) 0.0217(11) 0.0008(9) -0.0045(9) -0.0085(10)
Li5 0.0210(12) 0.0212(12) 0.0191(11) 0.0007(9) -0.0030(9) -0.0069(10)
Li6 0.0253(12) 0.0229(12) 0.0190(11) 0.0008(9) -0.0056(9) -0.0099(10)
N1 0.0250(6) 0.0289(7) 0.0198(6) -0.0046(5) 0.0005(5) -0.0130(5)
N2 0.0361(7) 0.0192(6) 0.0365(7) -0.0037(5) -0.0138(6) -0.0071(6)
N3 0.0239(6) 0.0318(7) 0.0194(6) -0.0005(5) -0.0009(5) -0.0125(5)
N4 0.0279(6) 0.0249(7) 0.0210(6) 0.0025(5) -0.0088(5) -0.0095(5)
N5 0.0349(7) 0.0190(6) 0.0289(7) 0.0003(5) -0.0060(5) -0.0102(6)
O1 0.0219(5) 0.0192(5) 0.0154(4) -0.0021(4) -0.0034(4) -0.0074(4)
O2 0.0194(5) 0.0192(5) 0.0238(5) -0.0033(4) -0.0014(4) -0.0053(4)
O3 0.0261(5) 0.0274(5) 0.0164(5) 0.0033(4) -0.0032(4) -0.0153(4)
O4 0.0192(5) 0.0167(5) 0.0207(5) -0.0005(4) -0.0023(4) -0.0041(4)
O5 0.0222(5) 0.0230(5) 0.0160(5) 0.0028(4) -0.0027(4) -0.0099(4)
O6 0.0237(5) 0.0209(5) 0.0166(5) -0.0018(4) -0.0060(4) -0.0076(4)
O7 0.0252(5) 0.0326(6) 0.0171(5) 0.0057(4) -0.0071(4) -0.0143(5)
C1 0.0283(8) 0.0307(8) 0.0216(7) 0.0082(6) -0.0081(6) -0.0175(7)
C2 0.0227(7) 0.0366(9) 0.0212(7) 0.0063(6) -0.0043(6) -0.0150(7)
C3 0.0179(6) 0.0178(7) 0.0164(6) -0.0006(5) -0.0057(5) -0.0031(5)
C4 0.0183(7) 0.0268(8) 0.0200(7) -0.0032(6) -0.0031(5) -0.0063(6)
C5 0.0193(7) 0.0352(9) 0.0197(7) -0.0072(6) -0.0002(5) -0.0075(6)
C6 0.0238(7) 0.0292(8) 0.0218(7) -0.0075(6) -0.0040(6) -0.0069(6)
C7 0.0231(7) 0.0236(7) 0.0231(7) -0.0023(6) -0.0047(6) -0.0091(6)
C8 0.0212(7) 0.0199(7) 0.0170(6) -0.0004(5) -0.0036(5) -0.0056(6)
C9 0.0242(8) 0.0422(9) 0.0237(7) -0.0073(7) 0.0016(6) -0.0164(7)
C10 0.0329(9) 0.0431(10) 0.0308(8) -0.0182(7) 0.0002(7) -0.0141(8)
C11 0.0304(8) 0.0250(8) 0.0221(7) -0.0030(6) 0.0018(6) -0.0138(6)
C12 0.0337(8) 0.0393(9) 0.0213(7) 0.0094(6) -0.0070(6) -0.0231(7)
C13 0.0319(8) 0.0317(8) 0.0269(7) 0.0076(6) -0.0053(6) -0.0199(7)
C14 0.0367(9) 0.0597(12) 0.0328(9) -0.0217(8) 0.0089(7) -0.0247(9)
C15 0.0261(8) 0.0366(9) 0.0281(8) -0.0053(7) -0.0027(6) -0.0135(7)
C16 0.0216(8) 0.0266(8) 0.0483(10) -0.0109(7) -0.0054(7) -0.0036(7)
C17 0.0218(13) 0.0221(13) 0.0228(12) -0.0031(10) 0.0000(9) -0.0027(10)
C18 0.0333(16) 0.0263(15) 0.0331(15) 0.0054(11) -0.0022(12) -0.0082(12)
C19 0.0370(19) 0.0210(16) 0.0472(19) -0.0067(13) -0.0115(15) -0.0075(14)
C20 0.0284(8) 0.0317(8) 0.0196(7) 0.0076(6) -0.0055(6) -0.0131(7)
C21 0.0335(8) 0.0290(8) 0.0205(7) 0.0037(6) -0.0012(6) -0.0171(7)
C22 0.0427(10) 0.0362(9) 0.0244(8) -0.0065(7) 0.0053(7) -0.0159(8)
C23 0.0288(8) 0.0606(12) 0.0284(8) 0.0000(8) 0.0009(7) -0.0237(8)
C24 0.0280(7) 0.0224(7) 0.0183(7) -0.0033(5) -0.0037(5) -0.0105(6)
C25 0.0224(7) 0.0270(8) 0.0212(7) -0.0034(6) -0.0048(5) -0.0102(6)
C26 0.0459(10) 0.0466(11) 0.0220(8) 0.0019(7) -0.0037(7) -0.0255(9)
C27 0.0413(10) 0.0288(9) 0.0426(10) 0.0064(7) -0.0236(8) -0.0077(8)
C28 0.0202(7) 0.0214(7) 0.0331(8) -0.0011(6) -0.0043(6) -0.0038(6)
C29 0.0296(8) 0.0242(8) 0.0344(8) -0.0060(6) 0.0012(6) -0.0061(7)
C30 0.0558(12) 0.0318(9) 0.0447(10) -0.0088(8) -0.0037(9) -0.0220(9)
C31 0.0505(11) 0.0261(9) 0.0393(9) 0.0103(7) -0.0092(8) -0.0124(8)
C17' 0.0281(19) 0.0213(19) 0.039(2) -0.0021(15) -0.0123(16) -0.0041(15)
C18' 0.054(3) 0.027(2) 0.036(2) -0.0056(16) 0.0040(18) -0.0228(19)
C19' 0.044(3) 0.024(2) 0.029(2) -0.0085(16) 0.0007(19) -0.006(2)

loop_
_atom_type_symbol
_atom_type_description
_atom_type_scat_dispersion_real
_atom_type_scat_dispersion_imag
_atom_type_scat_source
C C 0.0033 0.0016 'International Tables Vol C Tables 4.2.6.8 and 6.1.1.4'
H H 0.0000 0.0000 'International Tables Vol C Tables 4.2.6.8 and 6.1.1.4'
Li Li -0.0003 0.0001 'International Tables Vol C Tables 4.2.6.8 and 6.1.1.4'
N N 0.0061 0.0033 'International Tables Vol C Tables 4.2.6.8 and 6.1.1.4'
O O 0.0106 0.0060 'International Tables Vol C Tables 4.2.6.8 and 6.1.1.4'

loop_
_geom_angle_atom_site_label_1
_geom_angle_atom_site_label_2
_geom_angle_atom_site_label_3
_geom_angle
_geom_angle_site_symmetry_1
_geom_angle_site_symmetry_3
_geom_angle_publ_flag
O3 Li1 O4 99.93(12) . . ?
O3 Li1 O1 120.05(12) . . ?
O4 Li1 O1 94.40(11) . . ?
O3 Li1 O7 116.86(12) . . ?
O4 Li1 O7 116.77(12) . . ?
O1 Li1 O7 106.89(13) . . ?
O5 Li2 O2 99.37(12) . . ?
O5 Li2 O1 99.57(11) . . ?
O2 Li2 O1 120.86(13) . . ?
O5 Li2 N2 117.87(12) . . ?
O2 Li2 N2 90.05(10) . . ?
O1 Li2 N2 127.01(13) . . ?
O2 Li3 O3 127.36(14) . . ?
O2 Li3 O6 98.94(11) . . ?
O3 Li3 O6 95.87(11) . . ?
O2 Li3 N1 124.15(13) . . ?
O3 Li3 N1 89.59(10) . . ?
O6 Li3 N1 119.43(13) . . ?
O6 Li4 O3 99.84(11) . . ?
O6 Li4 O4 123.86(14) . . ?
O3 Li4 O4 97.23(12) . . ?
O6 Li4 N5 124.81(14) . . ?
O3 Li4 N5 120.87(12) . . ?
O4 Li4 N5 88.47(10) . . ?
O4 Li5 O5 127.41(15) . . ?
O4 Li5 O1 93.85(10) . . ?
O5 Li5 O1 95.44(10) . . ?
O4 Li5 N3 113.30(12) . . ?
O5 Li5 N3 84.37(9) . . ?
O1 Li5 N3 145.93(14) . . ?
O5 Li6 O6 123.33(13) . . ?
O5 Li6 O2 99.03(12) . . ?
O6 Li6 O2 98.48(11) . . ?
O5 Li6 N4 126.25(13) . . ?
O6 Li6 N4 89.42(11) . . ?
O2 Li6 N4 118.50(12) . . ?
C15 N1 C14 108.88(12) . . ?
C15 N1 C13 110.38(13) . . ?
C14 N1 C13 111.34(13) . . ?
C15 N1 Li3 119.71(11) . . ?
C14 N1 Li3 109.39(13) . . ?
C13 N1 Li3 96.60(11) . . ?
C19' N2 C17' 120.3(3) . . ?
C18 N2 C19 112.7(2) . . ?
C18 N2 C17 108.92(18) . . ?
C19 N2 C17 103.8(2) . . ?
C19' N2 C18' 107.6(3) . . ?
C17' N2 C18' 104.3(2) . . ?
C19' N2 Li2 123.5(2) . . ?
C18 N2 Li2 112.44(16) . . ?
C17' N2 Li2 93.26(17) . . ?
C19 N2 Li2 121.14(16) . . ?
C17 N2 Li2 95.16(13) . . ?
C18' N2 Li2 105.58(18) . . ?
C23 N3 C22 109.50(13) . . ?
C23 N3 C21 109.69(14) . . ?
C22 N3 C21 110.89(12) . . ?
C23 N3 Li5 126.05(11) . . ?
C22 N3 Li5 101.33(12) . . ?
C21 N3 Li5 98.52(10) . . ?
C27 N4 C26 109.32(13) . . ?
C27 N4 C25 110.31(13) . . ?
C26 N4 C25 110.89(13) . . ?
C27 N4 Li6 118.35(12) . . ?
C26 N4 Li6 112.61(12) . . ?
C25 N4 Li6 94.48(10) . . ?
C31 N5 C30 109.85(14) . . ?
C31 N5 C29 111.30(14) . . ?
C30 N5 C29 110.35(13) . . ?
C31 N5 Li4 108.13(12) . . ?
C30 N5 Li4 119.38(13) . . ?
C29 N5 Li4 97.22(11) . . ?
C3 O1 Li1 120.61(10) . . ?
C3 O1 Li2 107.36(10) . . ?
Li1 O1 Li2 117.58(12) . . ?
C3 O1 Li5 143.00(12) . . ?
Li1 O1 Li5 83.38(10) . . ?
Li2 O1 Li5 80.49(10) . . ?
C16 O2 Li3 134.03(13) . . ?
C16 O2 Li2 107.89(12) . . ?
Li3 O2 Li2 111.79(11) . . ?
C16 O2 Li6 128.21(12) . . ?
Li3 O2 Li6 81.95(11) . . ?
Li2 O2 Li6 79.34(11) . . ?
C12 O3 Li1 131.20(11) . . ?
C12 O3 Li4 130.10(13) . . ?
Li1 O3 Li4 82.21(11) . . ?
C12 O3 Li3 107.35(11) . . ?
Li1 O3 Li3 113.90(11) . . ?
Li4 O3 Li3 81.14(10) . . ?
C28 O4 Li5 130.48(12) . . ?
C28 O4 Li1 126.34(11) . . ?
Li5 O4 Li1 87.93(11) . . ?
C28 O4 Li4 108.67(11) . . ?
Li5 O4 Li4 111.85(11) . . ?
Li1 O4 Li4 80.39(11) . . ?
C20 O5 Li2 140.61(12) . . ?
C20 O5 Li6 118.44(11) . . ?
Li2 O5 Li6 81.64(11) . . ?
C20 O5 Li5 113.66(11) . . ?
Li2 O5 Li5 84.25(10) . . ?
Li6 O5 Li5 112.42(11) . . ?
C24 O6 Li4 132.99(12) . . ?
C24 O6 Li6 108.49(11) . . ?
Li4 O6 Li6 114.77(12) . . ?
C24 O6 Li3 123.49(11) . . ?
Li4 O6 Li3 82.39(10) . . ?
Li6 O6 Li3 80.05(11) . . ?
C2 O7 C1 109.93(10) . . ?
C2 O7 Li1 120.31(11) . . ?
C1 O7 Li1 129.76(11) . . ?
O7 C1 C2 109.94(13) . 2_656 ?
O7 C1 H1A 109.7 . . ?
C2 C1 H1A 109.7 2_656 . ?
O7 C1 H1B 109.7 . . ?
C2 C1 H1B 109.7 2_656 . ?
H1A C1 H1B 108.2 . . ?
O7 C2 C1 110.80(12) . 2_656 ?
O7 C2 H2A 109.5 . . ?
C1 C2 H2A 109.5 2_656 . ?
O7 C2 H2B 109.5 . . ?
C1 C2 H2B 109.5 2_656 . ?
H2A C2 H2B 108.1 . . ?
O1 C3 C8 120.33(12) . . ?
O1 C3 C4 120.98(13) . . ?
C8 C3 C4 118.69(13) . . ?
C5 C4 C3 119.22(14) . . ?
C5 C4 C9 120.72(13) . . ?
C3 C4 C9 120.06(13) . . ?
C6 C5 C4 122.57(13) . . ?
C6 C5 H5 118.7 . . ?
C4 C5 H5 118.7 . . ?
C7 C6 C5 117.53(14) . . ?
C7 C6 C10 120.96(15) . . ?
C5 C6 C10 121.51(14) . . ?
C6 C7 C8 121.94(15) . . ?
C6 C7 H7 119.0 . . ?
C8 C7 H7 119.0 . . ?
C7 C8 C3 119.95(13) . . ?
C7 C8 C11 120.79(14) . . ?
C3 C8 C11 119.27(13) . . ?
C4 C9 H9A 109.5 . . ?
C4 C9 H9B 109.5 . . ?
H9A C9 H9B 109.5 . . ?
C4 C9 H9C 109.5 . . ?
H9A C9 H9C 109.5 . . ?
H9B C9 H9C 109.5 . . ?
C6 C10 H10A 109.5 . . ?
C6 C10 H10B 109.5 . . ?
H10A C10 H10B 109.5 . . ?
C6 C10 H10C 109.5 . . ?
H10A C10 H10C 109.5 . . ?
H10B C10 H10C 109.5 . . ?
C8 C11 H11A 109.5 . . ?
C8 C11 H11B 109.5 . . ?
H11A C11 H11B 109.5 . . ?
C8 C11 H11C 109.5 . . ?
H11A C11 H11C 109.5 . . ?
H11B C11 H11C 109.5 . . ?
O3 C12 C13 112.11(12) . . ?
O3 C12 H12A 109.2 . . ?
C13 C12 H12A 109.2 . . ?
O3 C12 H12B 109.2 . . ?
C13 C12 H12B 109.2 . . ?
H12A C12 H12B 107.9 . . ?
N1 C13 C12 112.25(13) . . ?
N1 C13 H13A 109.2 . . ?
C12 C13 H13A 109.2 . . ?
N1 C13 H13B 109.2 . . ?
C12 C13 H13B 109.2 . . ?
H13A C13 H13B 107.9 . . ?
N1 C14 H14A 109.5 . . ?
N1 C14 H14B 109.5 . . ?
H14A C14 H14B 109.5 . . ?
N1 C14 H14C 109.5 . . ?
H14A C14 H14C 109.5 . . ?
H14B C14 H14C 109.5 . . ?
N1 C15 H15A 109.5 . . ?
N1 C15 H15B 109.5 . . ?
H15A C15 H15B 109.5 . . ?
N1 C15 H15C 109.5 . . ?
H15A C15 H15C 109.5 . . ?
H15B C15 H15C 109.5 . . ?
O2 C16 C17 113.61(15) . . ?
O2 C16 C17' 104.43(17) . . ?
C17 C16 C17' 58.70(18) . . ?
O2 C16 H16A 108.8 . . ?
C17 C16 H16A 108.8 . . ?
C17' C16 H16A 146.6 . . ?
O2 C16 H16B 108.8 . . ?
C17 C16 H16B 108.8 . . ?
C17' C16 H16B 57.1 . . ?
H16A C16 H16B 107.7 . . ?
C16 C17 N2 106.84(17) . . ?
C16 C17 H17A 110.4 . . ?
N2 C17 H17A 110.4 . . ?
C16 C17 H17B 110.4 . . ?
N2 C17 H17B 110.4 . . ?
H17A C17 H17B 108.6 . . ?
N2 C18 H18A 109.5 . . ?
N2 C18 H18B 109.5 . . ?
N2 C18 H18C 109.5 . . ?
N2 C19 H19A 109.5 . . ?
N2 C19 H19B 109.5 . . ?
N2 C19 H19C 109.5 . . ?
O5 C20 C21 112.52(11) . . ?
O5 C20 H20A 109.1 . . ?
C21 C20 H20A 109.1 . . ?
O5 C20 H20B 109.1 . . ?
C21 C20 H20B 109.1 . . ?
H20A C20 H20B 107.8 . . ?
N3 C21 C20 111.27(13) . . ?
N3 C21 H21A 109.4 . . ?
C20 C21 H21A 109.4 . . ?
N3 C21 H21B 109.4 . . ?
C20 C21 H21B 109.4 . . ?
H21A C21 H21B 108.0 . . ?
N3 C22 H22A 109.5 . . ?
N3 C22 H22B 109.5 . . ?
H22A C22 H22B 109.5 . . ?
N3 C22 H22C 109.5 . . ?
H22A C22 H22C 109.5 . . ?
H22B C22 H22C 109.5 . . ?
N3 C23 H23A 109.5 . . ?
N3 C23 H23B 109.5 . . ?
H23A C23 H23B 109.5 . . ?
N3 C23 H23C 109.5 . . ?
H23A C23 H23C 109.5 . . ?
H23B C23 H23C 109.5 . . ?
O6 C24 C25 111.10(12) . . ?
O6 C24 H24A 109.4 . . ?
C25 C24 H24A 109.4 . . ?
O6 C24 H24B 109.4 . . ?
C25 C24 H24B 109.4 . . ?
H24A C24 H24B 108.0 . . ?
N4 C25 C24 112.04(12) . . ?
N4 C25 H25A 109.2 . . ?
C24 C25 H25A 109.2 . . ?
N4 C25 H25B 109.2 . . ?
C24 C25 H25B 109.2 . . ?
H25A C25 H25B 107.9 . . ?
N4 C26 H26A 109.5 . . ?
N4 C26 H26B 109.5 . . ?
H26A C26 H26B 109.5 . . ?
N4 C26 H26C 109.5 . . ?
H26A C26 H26C 109.5 . . ?
H26B C26 H26C 109.5 . . ?
N4 C27 H27A 109.5 . . ?
N4 C27 H27B 109.5 . . ?
H27A C27 H27B 109.5 . . ?
N4 C27 H27C 109.5 . . ?
H27A C27 H27C 109.5 . . ?
H27B C27 H27C 109.5 . . ?
O4 C28 C29 111.71(12) . . ?
O4 C28 H28A 109.3 . . ?
C29 C28 H28A 109.3 . . ?
O4 C28 H28B 109.3 . . ?
C29 C28 H28B 109.3 . . ?
H28A C28 H28B 107.9 . . ?
N5 C29 C28 111.75(13) . . ?
N5 C29 H29A 109.3 . . ?
C28 C29 H29A 109.3 . . ?
N5 C29 H29B 109.3 . . ?
C28 C29 H29B 109.3 . . ?
H29A C29 H29B 107.9 . . ?
N5 C30 H30A 109.5 . . ?
N5 C30 H30B 109.5 . . ?
H30A C30 H30B 109.5 . . ?
N5 C30 H30C 109.5 . . ?
H30A C30 H30C 109.5 . . ?
H30B C30 H30C 109.5 . . ?
N5 C31 H31A 109.5 . . ?
N5 C31 H31B 109.5 . . ?
H31A C31 H31B 109.5 . . ?
N5 C31 H31C 109.5 . . ?
H31A C31 H31C 109.5 . . ?
H31B C31 H31C 109.5 . . ?
N2 C17' C16 105.0(2) . . ?
N2 C17' H17C 110.7 . . ?
C16 C17' H17C 110.7 . . ?
N2 C17' H17D 110.7 . . ?
C16 C17' H17D 110.7 . . ?
H17C C17' H17D 108.8 . . ?
N2 C18' H18D 109.5 . . ?
N2 C18' H18E 109.5 . . ?
H18D C18' H18E 109.5 . . ?
N2 C18' H18F 109.5 . . ?
H18D C18' H18F 109.5 . . ?
H18E C18' H18F 109.5 . . ?
N2 C19' H19D 109.5 . . ?
N2 C19' H19E 109.5 . . ?
H19D C19' H19E 109.5 . . ?
N2 C19' H19F 109.5 . . ?
H19D C19' H19F 109.5 . . ?
H19E C19' H19F 109.5 . . ?

loop_
_geom_bond_atom_site_label_1
_geom_bond_atom_site_label_2
_geom_bond_distance
_geom_bond_site_symmetry_2
_geom_bond_publ_flag
Li1 O3 1.886(3) . ?
Li1 O4 1.932(2) . ?
Li1 O1 1.950(3) . ?
Li1 O7 1.994(2) . ?
Li2 O5 1.888(2) . ?
Li2 O2 1.935(3) . ?
Li2 O1 1.953(2) . ?
Li2 N2 2.096(3) . ?
Li3 O2 1.886(3) . ?
Li3 O3 1.958(2) . ?
Li3 O6 1.969(2) . ?
Li3 N1 2.111(3) . ?
Li4 O6 1.874(2) . ?
Li4 O3 1.935(3) . ?
Li4 O4 1.961(3) . ?
Li4 N5 2.100(3) . ?
Li5 O4 1.874(3) . ?
Li5 O5 1.941(2) . ?
Li5 O1 2.022(2) . ?
Li5 N3 2.196(3) . ?
Li6 O5 1.895(3) . ?
Li6 O6 1.930(3) . ?
Li6 O2 1.938(3) . ?
Li6 N4 2.116(3) . ?
N1 C15 1.460(2) . ?
N1 C14 1.463(2) . ?
N1 C13 1.4721(19) . ?
N2 C19' 1.329(4) . ?
N2 C18 1.384(3) . ?
N2 C17' 1.447(4) . ?
N2 C19 1.479(4) . ?
N2 C17 1.589(3) . ?
N2 C18' 1.616(4) . ?
N3 C23 1.459(2) . ?
N3 C22 1.459(2) . ?
N3 C21 1.4706(19) . ?
N4 C27 1.4600(19) . ?
N4 C26 1.462(2) . ?
N4 C25 1.470(2) . ?
N5 C31 1.455(2) . ?
N5 C30 1.463(2) . ?
N5 C29 1.470(2) . ?
O1 C3 1.3376(17) . ?
O2 C16 1.3899(17) . ?
O3 C12 1.3823(17) . ?
O4 C28 1.3870(16) . ?
O5 C20 1.3871(16) . ?
O6 C24 1.3848(17) . ?
O7 C2 1.4292(18) . ?
O7 C1 1.4351(16) . ?
C1 C2 1.505(2) 2_656 ?
C1 H1A 0.9900 . ?
C1 H1B 0.9900 . ?
C2 C1 1.505(2) 2_656 ?
C2 H2A 0.9900 . ?
C2 H2B 0.9900 . ?
C3 C8 1.406(2) . ?
C3 C4 1.4133(19) . ?
C4 C5 1.393(2) . ?
C4 C9 1.505(2) . ?
C5 C6 1.389(2) . ?
C5 H5 0.9500 . ?
C6 C7 1.388(2) . ?
C6 C10 1.511(2) . ?
C7 C8 1.395(2) . ?
C7 H7 0.9500 . ?
C8 C11 1.5032(19) . ?
C9 H9A 0.9800 . ?
C9 H9B 0.9800 . ?
C9 H9C 0.9800 . ?
C10 H10A 0.9800 . ?
C10 H10B 0.9800 . ?
C10 H10C 0.9800 . ?
C11 H11A 0.9800 . ?
C11 H11B 0.9800 . ?
C11 H11C 0.9800 . ?
C12 C13 1.522(2) . ?
C12 H12A 0.9900 . ?
C12 H12B 0.9900 . ?
C13 H13A 0.9900 . ?
C13 H13B 0.9900 . ?
C14 H14A 0.9800 . ?
C14 H14B 0.9800 . ?
C14 H14C 0.9800 . ?
C15 H15A 0.9800 . ?
C15 H15B 0.9800 . ?
C15 H15C 0.9800 . ?
C16 C17 1.510(3) . ?
C16 C17' 1.684(5) . ?
C16 H16A 0.9900 . ?
C16 H16B 0.9900 . ?
C17 H17A 0.9900 . ?
C17 H17B 0.9900 . ?
C18 H18A 0.9800 . ?
C18 H18B 0.9800 . ?
C18 H18C 0.9800 . ?
C19 H19A 0.9800 . ?
C19 H19B 0.9800 . ?
C19 H19C 0.9800 . ?
C20 C21 1.516(2) . ?
C20 H20A 0.9900 . ?
C20 H20B 0.9900 . ?
C21 H21A 0.9900 . ?
C21 H21B 0.9900 . ?
C22 H22A 0.9800 . ?
C22 H22B 0.9800 . ?
C22 H22C 0.9800 . ?
C23 H23A 0.9800 . ?
C23 H23B 0.9800 . ?
C23 H23C 0.9800 . ?
C24 C25 1.5237(19) . ?
C24 H24A 0.9900 . ?
C24 H24B 0.9900 . ?
C25 H25A 0.9900 . ?
C25 H25B 0.9900 . ?
C26 H26A 0.9800 . ?
C26 H26B 0.9800 . ?
C26 H26C 0.9800 . ?
C27 H27A 0.9800 . ?
C27 H27B 0.9800 . ?
C27 H27C 0.9800 . ?
C28 C29 1.522(2) . ?
C28 H28A 0.9900 . ?
C28 H28B 0.9900 . ?
C29 H29A 0.9900 . ?
C29 H29B 0.9900 . ?
C30 H30A 0.9800 . ?
C30 H30B 0.9800 . ?
C30 H30C 0.9800 . ?
C31 H31A 0.9800 . ?
C31 H31B 0.9800 . ?
C31 H31C 0.9800 . ?
C17' H17C 0.9900 . ?
C17' H17D 0.9900 . ?
C18' H18D 0.9800 . ?
C18' H18E 0.9800 . ?
C18' H18F 0.9800 . ?
C19' H19D 0.9800 . ?
C19' H19E 0.9800 . ?
C19' H19F 0.9800 . ?
